data_4321323
loop_
_publ_author_name
'Bernice M. T. Lam'
'Jason A. Halfen'
'Victor G. Young,'
'John R. Hagadorn'
'Patrick L. Holland'
'Agust\'i Lled\'os'
'Lourdes Cucurull-S\'anchez'
'Juan J. Novoa'
'Santiago Alvarez'
'William B. Tolman'

_publ_section_title
;
 Ligand Macrocycle Structural Effects on Copper-Dioxygen Reactivity
;
_journal_name_full 'Inorganic Chemistry'
_journal_page_first 4059
_journal_page_last 4072
_journal_paper_doi 10.1021/ic000248p
_journal_volume 39
_journal_year 2000
_chemical_compound_source 'B. Lam / Prof. W. Tolman'
_chemical_formula_sum 'C18 H39 Cl Cu N3 O4'
_chemical_formula_weight 460.51
_chemical_name_common 97301a
_chemical_name_systematic
; 
 ? 
;
_space_group_IT_number 29
_symmetry_cell_setting orthorhombic
_symmetry_space_group_name_Hall 'P 2c -2ac'
_symmetry_space_group_name_H-M 'P c a 21'
_atom_sites_solution_hydrogens geom
_atom_sites_solution_primary direct
_atom_sites_solution_secondary difmap
_audit_creation_method SHELXL
_cell_angle_alpha 90.00
_cell_angle_beta 90.00
_cell_angle_gamma 90.00
_cell_formula_units_Z 4
_cell_length_a 17.4559(3)
_cell_length_b 8.35520(10)
_cell_length_c 15.0250(3)
_cell_measurement_temperature 173(2)
_cell_volume 2191.36(6)
_computing_structure_refinement 'SHELXL-93 (Sheldrick, 1993)'
_computing_structure_solution 'SHELXS-86 (Sheldrick, 1990)'
_diffrn_ambient_temperature 173(2)
_diffrn_radiation_monochromator graphite
_diffrn_radiation_source 'fine-focus sealed tube'
_diffrn_radiation_type MoK\a
_diffrn_radiation_wavelength 0.71073
_diffrn_reflns_av_R_equivalents 0.0347
_diffrn_reflns_av_sigmaI/netI 0.0444
_diffrn_reflns_limit_h_max 20
_diffrn_reflns_limit_h_min 0
_diffrn_reflns_limit_k_max 9
_diffrn_reflns_limit_k_min 0
_diffrn_reflns_limit_l_max 17
_diffrn_reflns_limit_l_min -14
_diffrn_reflns_number 10981
_diffrn_reflns_theta_max 25.01
_diffrn_reflns_theta_min 2.33
_exptl_absorpt_coefficient_mu 1.146
_exptl_absorpt_correction_T_max 1.0000
_exptl_absorpt_correction_T_min 0.823
_exptl_absorpt_correction_type 'SADABS (Sheldrick, 1996)'
_exptl_crystal_colour Colorless
_exptl_crystal_density_diffrn 1.396
_exptl_crystal_description Plate
_exptl_crystal_F_000 984
_exptl_crystal_size_max 0.40
_exptl_crystal_size_mid 0.19
_exptl_crystal_size_min 0.06
_refine_diff_density_max 0.213
_refine_diff_density_min -0.238
_refine_diff_density_rms 0.043
_refine_ls_abs_structure_details 'Flack H D (1983), Acta Cryst. A39, 876-881'
_refine_ls_abs_structure_Flack 0.008(12)
_refine_ls_extinction_method none
_refine_ls_goodness_of_fit_all 1.074
_refine_ls_goodness_of_fit_obs 1.094
_refine_ls_matrix_type full
_refine_ls_number_parameters 250
_refine_ls_number_reflns 3416
_refine_ls_number_restraints 1
_refine_ls_restrained_S_all 1.074
_refine_ls_restrained_S_obs 1.094
_refine_ls_R_factor_all 0.0352
_refine_ls_R_factor_obs 0.0285
_refine_ls_shift/esd_max -0.001
_refine_ls_shift/esd_mean 0.000
_refine_ls_structure_factor_coef Fsqd
_refine_ls_weighting_details 'w=1/[\s^2^(Fo^2^)+(0.0183P)^2^+0.3103P] where P=(Fo^2^+2Fc^2^)/3'
_refine_ls_weighting_scheme calc
_refine_ls_wR_factor_all 0.0579
_refine_ls_wR_factor_obs 0.0560
_reflns_number_observed 3100
_reflns_number_total 3416
_reflns_observed_criterion >2sigma(I)
_cod_data_source_file ic000248p_3.cif
_cod_data_source_block 97301a
_cod_depositor_comments
;
The following automatic conversions were performed:

'_symmetry_cell_setting' value 'Orthorhombic' changed to
'orthorhombic' according to the built-in table from CIF Core
dictionary named 'cif_core.dic' version 2.4.1 from 2010-06-29.

Automatic conversion script
Id: cif_fix_values 1646 2011-03-28 12:23:43Z adriana 

The following automatic conversions were performed:

'_refine_ls_weighting_scheme' value 'calc
w=1/[\s^2^(Fo^2^)+(0.0183P)^2^+0.3103P] where P=(Fo^2^+2Fc^2^)/3' was
changed to 'calc'. New tag '_refine_ls_weighting_details' was
created. The value of the new tag was set to
'w=1/[\s^2^(Fo^2^)+(0.0183P)^2^+0.3103P] where P=(Fo^2^+2Fc^2^)/3'.

Automatic conversion script
Id: cif_fix_values 3143 2015-03-26 13:38:13Z robertas 
;
_cod_database_code 4321323

loop_
_symmetry_equiv_pos_as_xyz
'x, y, z'
'-x, -y, z+1/2'
'x+1/2, -y, z'
'-x+1/2, y, z+1/2'

loop_
_atom_site_aniso_label
_atom_site_aniso_U_11
_atom_site_aniso_U_22
_atom_site_aniso_U_33
_atom_site_aniso_U_23
_atom_site_aniso_U_13
_atom_site_aniso_U_12
Cu1 0.01998(14) 0.01939(15) 0.02227(15) -0.0005(2) 0.0007(2) -0.00080(14)
N1 0.0196(11) 0.0211(12) 0.0265(12) 0.0012(10) -0.0002(9) -0.0012(10)
C1 0.030(2) 0.0149(15) 0.041(2) -0.0005(13) -0.0024(13) 0.0001(12)
C2 0.0271(15) 0.0210(15) 0.041(2) 0.0073(14) -0.0086(15) 0.0067(12)
C3 0.0191(13) 0.025(2) 0.044(2) -0.0068(14) -0.0061(14) 0.0049(13)
N2 0.0198(10) 0.0202(11) 0.0238(15) -0.0037(9) 0.0012(9) -0.0014(10)
C4 0.0221(15) 0.035(2) 0.028(2) -0.0025(14) 0.0030(13) -0.0040(13)
C5 0.030(2) 0.036(2) 0.025(2) -0.0055(14) 0.0075(13) -0.0023(14)
C6 0.031(2) 0.034(2) 0.0215(15) 0.0004(13) 0.0065(13) -0.0020(14)
N3 0.0221(12) 0.0230(12) 0.0219(13) 0.0004(10) 0.0008(10) -0.0031(10)
C7 0.034(2) 0.027(2) 0.025(2) -0.0013(13) -0.0038(14) -0.0044(13)
C8 0.031(2) 0.028(2) 0.025(2) -0.0085(13) -0.0034(14) -0.0060(14)
C9 0.028(2) 0.024(2) 0.029(2) -0.0034(13) -0.0042(14) -0.0042(13)
C10 0.026(2) 0.024(2) 0.027(2) 0.0032(13) -0.0027(13) -0.0046(13)
C11 0.033(2) 0.042(2) 0.030(2) 0.0011(14) 0.0073(14) 0.006(2)
C12 0.039(2) 0.042(2) 0.038(2) 0.009(2) 0.002(2) -0.015(2)
C13 0.0223(14) 0.0246(15) 0.0241(15) -0.0015(13) -0.0011(13) 0.0007(12)
C14 0.027(2) 0.031(2) 0.032(2) -0.0073(14) -0.0039(14) -0.0050(13)
C15 0.029(2) 0.024(2) 0.033(2) -0.0038(14) -0.0007(14) 0.0026(13)
C16 0.031(2) 0.0214(15) 0.026(2) 0.0034(12) 0.0002(13) -0.0011(13)
C17 0.059(2) 0.030(2) 0.036(2) 0.0053(14) -0.005(2) 0.005(2)
C18 0.034(2) 0.024(2) 0.039(2) 0.0007(14) 0.0030(14) 0.0051(14)
Cl1 0.0311(4) 0.0393(4) 0.0309(4) -0.0071(4) -0.0007(3) 0.0051(3)
O1 0.071(2) 0.065(2) 0.084(2) 0.031(2) 0.012(2) -0.009(2)
O2 0.0314(12) 0.078(2) 0.058(2) -0.0170(14) -0.0055(12) 0.0119(12)
O3 0.063(2) 0.083(2) 0.070(2) -0.051(2) 0.0016(14) 0.021(2)
O4 0.065(2) 0.058(2) 0.0399(14) 0.0030(12) -0.0158(13) -0.0023(13)

loop_
_atom_site_label
_atom_site_type_symbol
_atom_site_fract_x
_atom_site_fract_y
_atom_site_fract_z
_atom_site_U_iso_or_equiv
_atom_site_thermal_displace_type
_atom_site_occupancy
_atom_site_calc_flag
_atom_site_refinement_flags
_atom_site_disorder_group
Cu1 Cu 0.55328(2) 0.29414(3) 0.93638(2) 0.02055(8) Uani 1 d . .
N1 N 0.50320(12) 0.0848(3) 0.96999(15) 0.0224(5) Uani 1 d . .
C1 C 0.56972(15) -0.0291(3) 0.9778(2) 0.0287(7) Uani 1 d . .
H1A H 0.58834(15) -0.0548(3) 0.9172(2) 0.034 Uiso 1 calc R .
H1B H 0.55127(15) -0.1299(3) 1.0050(2) 0.034 Uiso 1 calc R .
C2 C 0.6369(2) 0.0337(3) 1.0327(2) 0.0296(7) Uani 1 d . .
H2A H 0.6165(2) 0.0973(3) 1.0829(2) 0.036 Uiso 1 calc R .
H2B H 0.6649(2) -0.0588(3) 1.0581(2) 0.036 Uiso 1 calc R .
C3 C 0.69334(15) 0.1366(3) 0.9810(2) 0.0292(7) Uani 1 d . .
H3A H 0.74186(15) 0.1421(3) 1.0149(2) 0.035 Uiso 1 calc R .
H3B H 0.70453(15) 0.0830(3) 0.9236(2) 0.035 Uiso 1 calc R .
N2 N 0.66690(12) 0.3048(3) 0.96189(14) 0.0213(5) Uani 1 d . .
C4 C 0.7046(2) 0.3637(4) 0.8788(2) 0.0284(7) Uani 1 d . .
H4A H 0.7587(2) 0.3277(4) 0.8786(2) 0.034 Uiso 1 calc R .
H4B H 0.7047(2) 0.4822(4) 0.8794(2) 0.034 Uiso 1 calc R .
C5 C 0.6660(2) 0.3063(4) 0.7932(2) 0.0304(7) Uani 1 d . .
H5A H 0.6489(2) 0.1945(4) 0.8020(2) 0.036 Uiso 1 calc R .
H5B H 0.7046(2) 0.3059(4) 0.7449(2) 0.036 Uiso 1 calc R .
C6 C 0.5973(2) 0.4061(4) 0.7628(2) 0.0287(7) Uani 1 d . .
H6A H 0.6125(2) 0.5202(4) 0.7633(2) 0.034 Uiso 1 calc R .
H6B H 0.5856(2) 0.3772(4) 0.7003(2) 0.034 Uiso 1 calc R .
N3 N 0.52475(12) 0.3888(3) 0.81673(15) 0.0223(5) Uani 1 d . .
C7 C 0.4720(2) 0.2678(3) 0.7754(2) 0.0285(7) Uani 1 d . .
H7A H 0.4760(2) 0.2777(3) 0.7099(2) 0.034 Uiso 1 calc R .
H7B H 0.4188(2) 0.2954(3) 0.7921(2) 0.034 Uiso 1 calc R .
C8 C 0.4862(2) 0.0924(4) 0.8004(2) 0.0279(7) Uani 1 d . .
H8A H 0.4627(2) 0.0239(4) 0.7541(2) 0.034 Uiso 1 calc R .
H8B H 0.5422(2) 0.0727(4) 0.7989(2) 0.034 Uiso 1 calc R .
C9 C 0.4560(2) 0.0387(4) 0.8910(2) 0.0269(7) Uani 1 d . .
H9A H 0.4039(2) 0.0836(4) 0.8990(2) 0.032 Uiso 1 calc R .
H9B H 0.4510(2) -0.0793(4) 0.8903(2) 0.032 Uiso 1 calc R .
C10 C 0.4568(2) 0.0831(4) 1.0545(2) 0.0259(7) Uani 1 d . .
H10A H 0.4940(2) 0.0906(4) 1.1050(2) 0.031 Uiso 1 calc R .
C11 C 0.4054(2) 0.2290(4) 1.0605(2) 0.0349(8) Uani 1 d . .
H11A H 0.4366(2) 0.3262(4) 1.0558(14) 0.052 Uiso 1 calc R .
H11B H 0.3784(9) 0.2286(14) 1.1177(6) 0.052 Uiso 1 calc R .
H11C H 0.3680(8) 0.2266(13) 1.0119(8) 0.052 Uiso 1 calc R .
C12 C 0.4101(2) -0.0688(4) 1.0693(2) 0.0400(8) Uani 1 d . .
H12A H 0.3873(10) -0.0665(13) 1.1288(6) 0.060 Uiso 1 calc R .
H12B H 0.4437(3) -0.1624(4) 1.0640(15) 0.060 Uiso 1 calc R .
H12C H 0.3694(8) -0.0753(14) 1.0245(9) 0.060 Uiso 1 calc R .
C13 C 0.68361(15) 0.4114(3) 1.0400(2) 0.0237(6) Uani 1 d . .
H13A H 0.66763(15) 0.3520(3) 1.0947(2) 0.028 Uiso 1 calc R .
C14 C 0.76821(15) 0.4549(4) 1.0516(2) 0.0300(7) Uani 1 d . .
H14A H 0.7991(2) 0.3570(4) 1.0523(13) 0.045 Uiso 1 calc R .
H14B H 0.7751(2) 0.5125(21) 1.1079(7) 0.045 Uiso 1 calc R .
H14C H 0.7846(3) 0.5232(20) 1.0021(7) 0.045 Uiso 1 calc R .
C15 C 0.6351(2) 0.5634(3) 1.0357(2) 0.0291(7) Uani 1 d . .
H15A H 0.5808(2) 0.5346(3) 1.0332(13) 0.044 Uiso 1 calc R .
H15B H 0.6489(8) 0.6247(12) 0.9824(7) 0.044 Uiso 1 calc R .
H15C H 0.6447(8) 0.6286(11) 1.0888(6) 0.044 Uiso 1 calc R .
C16 C 0.4861(2) 0.5508(3) 0.8231(2) 0.0260(7) Uani 1 d . .
H16A H 0.5265(2) 0.6298(3) 0.8405(2) 0.031 Uiso 1 calc R .
C17 C 0.4515(2) 0.6092(4) 0.7359(2) 0.0413(8) Uani 1 d . .
H17A H 0.4903(4) 0.6044(24) 0.6888(4) 0.062 Uiso 1 calc R .
H17B H 0.4339(11) 0.7198(10) 0.7430(5) 0.062 Uiso 1 calc R .
H17C H 0.4080(8) 0.5409(16) 0.7198(8) 0.062 Uiso 1 calc R .
C18 C 0.4264(2) 0.5506(4) 0.8966(2) 0.0324(7) Uani 1 d . .
H18A H 0.4514(2) 0.5297(24) 0.9538(3) 0.049 Uiso 1 calc R .
H18B H 0.3884(6) 0.4670(17) 0.8847(7) 0.049 Uiso 1 calc R .
H18C H 0.4010(8) 0.6551(9) 0.8986(9) 0.049 Uiso 1 calc R .
Cl1 Cl 0.74636(4) -0.17927(9) 0.78901(5) 0.0338(2) Uani 1 d . .
O1 O 0.7850(2) -0.0373(4) 0.7628(2) 0.0733(9) Uani 1 d . .
O2 O 0.66534(12) -0.1568(3) 0.7828(2) 0.0558(7) Uani 1 d . .
O3 O 0.7685(2) -0.3123(4) 0.7353(2) 0.0723(9) Uani 1 d . .
O4 O 0.76585(15) -0.2125(3) 0.8798(2) 0.0542(7) Uani 1 d . .

loop_
_atom_type_symbol
_atom_type_description
_atom_type_scat_dispersion_real
_atom_type_scat_dispersion_imag
_atom_type_scat_source
C C 0.0033 0.0016 'International Tables Vol C Tables 4.2.6.8 and 6.1.1.4'
H H 0.0000 0.0000 'International Tables Vol C Tables 4.2.6.8 and 6.1.1.4'
N N 0.0061 0.0033 'International Tables Vol C Tables 4.2.6.8 and 6.1.1.4'
O O 0.0106 0.0060 'International Tables Vol C Tables 4.2.6.8 and 6.1.1.4'
Cl Cl 0.1484 0.1585 'International Tables Vol C Tables 4.2.6.8 and 6.1.1.4'
Cu Cu 0.3201 1.2651 'International Tables Vol C Tables 4.2.6.8 and 6.1.1.4'

loop_
_geom_angle_atom_site_label_1
_geom_angle_atom_site_label_2
_geom_angle_atom_site_label_3
_geom_angle
_geom_angle_site_symmetry_1
_geom_angle_site_symmetry_3
_geom_angle_publ_flag
N1 Cu1 N2 114.53(9) . . ?
N1 Cu1 N3 116.96(9) . . ?
N2 Cu1 N3 113.09(8) . . ?
C9 N1 C1 108.9(2) . . ?
C9 N1 C10 111.7(2) . . ?
C1 N1 C10 110.1(2) . . ?
C9 N1 Cu1 105.3(2) . . ?
C1 N1 Cu1 103.46(15) . . ?
C10 N1 Cu1 116.8(2) . . ?
N1 C1 C2 114.7(2) . . ?
C3 C2 C1 114.5(3) . . ?
N2 C3 C2 115.2(2) . . ?
C4 N2 C13 111.8(2) . . ?
C4 N2 C3 109.3(2) . . ?
C13 N2 C3 110.2(2) . . ?
C4 N2 Cu1 106.8(2) . . ?
C13 N2 Cu1 111.4(2) . . ?
C3 N2 Cu1 107.2(2) . . ?
N2 C4 C5 113.9(2) . . ?
C4 C5 C6 115.2(2) . . ?
N3 C6 C5 116.4(2) . . ?
C7 N3 C6 110.9(2) . . ?
C7 N3 C16 110.8(2) . . ?
C6 N3 C16 108.7(2) . . ?
C7 N3 Cu1 104.8(2) . . ?
C6 N3 Cu1 107.9(2) . . ?
C16 N3 Cu1 113.7(2) . . ?
N3 C7 C8 116.3(2) . . ?
C9 C8 C7 116.3(2) . . ?
N1 C9 C8 116.1(2) . . ?
N1 C10 C11 111.1(2) . . ?
N1 C10 C12 114.7(3) . . ?
C11 C10 C12 110.2(2) . . ?
N2 C13 C15 110.7(2) . . ?
N2 C13 C14 114.7(2) . . ?
C15 C13 C14 110.0(2) . . ?
N3 C16 C18 110.5(2) . . ?
N3 C16 C17 114.1(2) . . ?
C18 C16 C17 110.7(2) . . ?
O1 Cl1 O3 111.5(2) . . ?
O1 Cl1 O2 110.0(2) . . ?
O3 Cl1 O2 109.5(2) . . ?
O1 Cl1 O4 108.2(2) . . ?
O3 Cl1 O4 108.9(2) . . ?
O2 Cl1 O4 108.8(2) . . ?

loop_
_geom_bond_atom_site_label_1
_geom_bond_atom_site_label_2
_geom_bond_distance
_geom_bond_site_symmetry_2
_geom_bond_publ_flag
Cu1 N1 2.019(2) . ?
Cu1 N2 2.022(2) . ?
Cu1 N3 2.026(2) . ?
N1 C9 1.495(3) . ?
N1 C1 1.506(3) . ?
N1 C10 1.507(4) . ?
C1 C2 1.527(4) . ?
C2 C3 1.521(4) . ?
C3 N2 1.506(4) . ?
N2 C4 1.495(3) . ?
N2 C13 1.502(3) . ?
C4 C5 1.529(4) . ?
C5 C6 1.530(4) . ?
C6 N3 1.511(3) . ?
N3 C7 1.502(3) . ?
N3 C16 1.515(3) . ?
C7 C8 1.533(4) . ?
C8 C9 1.528(4) . ?
C10 C11 1.516(4) . ?
C10 C12 1.525(4) . ?
C13 C15 1.527(4) . ?
C13 C14 1.531(4) . ?
C16 C18 1.519(4) . ?
C16 C17 1.523(4) . ?
Cl1 O1 1.420(3) . ?
Cl1 O3 1.427(2) . ?
Cl1 O2 1.430(2) . ?
Cl1 O4 1.434(2) . ?

loop_
_geom_torsion_atom_site_label_1
_geom_torsion_atom_site_label_2
_geom_torsion_atom_site_label_3
_geom_torsion_atom_site_label_4
_geom_torsion
_geom_torsion_site_symmetry_1
_geom_torsion_site_symmetry_2
_geom_torsion_site_symmetry_3
_geom_torsion_site_symmetry_4
_geom_torsion_publ_flag
N2 Cu1 N1 C9 -132.5(2) . . . . ?
N3 Cu1 N1 C9 3.2(2) . . . . ?
N2 Cu1 N1 C1 -18.3(2) . . . . ?
N3 Cu1 N1 C1 117.4(2) . . . . ?
N2 Cu1 N1 C10 102.9(2) . . . . ?
N3 Cu1 N1 C10 -121.4(2) . . . . ?
C9 N1 C1 C2 159.6(2) . . . . ?
C10 N1 C1 C2 -77.7(3) . . . . ?
Cu1 N1 C1 C2 47.9(3) . . . . ?
N1 C1 C2 C3 -85.0(3) . . . . ?
C1 C2 C3 N2 76.3(3) . . . . ?
C2 C3 N2 C4 -152.5(2) . . . . ?
C2 C3 N2 C13 84.2(3) . . . . ?
C2 C3 N2 Cu1 -37.1(3) . . . . ?
N1 Cu1 N2 C4 130.5(2) . . . . ?
N3 Cu1 N2 C4 -7.0(2) . . . . ?
N1 Cu1 N2 C13 -107.3(2) . . . . ?
N3 Cu1 N2 C13 115.3(2) . . . . ?
N1 Cu1 N2 C3 13.4(2) . . . . ?
N3 Cu1 N2 C3 -124.1(2) . . . . ?
C13 N2 C4 C5 -156.5(2) . . . . ?
C3 N2 C4 C5 81.2(3) . . . . ?
Cu1 N2 C4 C5 -34.4(3) . . . . ?
N2 C4 C5 C6 83.8(3) . . . . ?
C4 C5 C6 N3 -72.7(3) . . . . ?
C5 C6 N3 C7 -95.4(3) . . . . ?
C5 C6 N3 C16 142.6(2) . . . . ?
C5 C6 N3 Cu1 18.8(3) . . . . ?
N1 Cu1 N3 C7 -3.1(2) . . . . ?
N2 Cu1 N3 C7 133.2(2) . . . . ?
N1 Cu1 N3 C6 -121.3(2) . . . . ?
N2 Cu1 N3 C6 15.0(2) . . . . ?
N1 Cu1 N3 C16 118.0(2) . . . . ?
N2 Cu1 N3 C16 -105.7(2) . . . . ?
C6 N3 C7 C8 85.2(3) . . . . ?
C16 N3 C7 C8 -154.0(2) . . . . ?
Cu1 N3 C7 C8 -31.0(3) . . . . ?
N3 C7 C8 C9 78.9(3) . . . . ?
C1 N1 C9 C8 -79.5(3) . . . . ?
C10 N1 C9 C8 158.7(2) . . . . ?
Cu1 N1 C9 C8 30.9(3) . . . . ?
C7 C8 C9 N1 -78.7(3) . . . . ?
C9 N1 C10 C11 -76.3(3) . . . . ?
C1 N1 C10 C11 162.6(2) . . . . ?
Cu1 N1 C10 C11 45.0(3) . . . . ?
C9 N1 C10 C12 49.5(3) . . . . ?
C1 N1 C10 C12 -71.6(3) . . . . ?
Cu1 N1 C10 C12 170.8(2) . . . . ?
C4 N2 C13 C15 77.0(3) . . . . ?
C3 N2 C13 C15 -161.2(2) . . . . ?
Cu1 N2 C13 C15 -42.4(3) . . . . ?
C4 N2 C13 C14 -48.2(3) . . . . ?
C3 N2 C13 C14 73.6(3) . . . . ?
Cu1 N2 C13 C14 -167.5(2) . . . . ?
C7 N3 C16 C18 73.8(3) . . . . ?
C6 N3 C16 C18 -164.1(2) . . . . ?
Cu1 N3 C16 C18 -43.9(3) . . . . ?
C7 N3 C16 C17 -51.7(3) . . . . ?
C6 N3 C16 C17 70.3(3) . . . . ?
Cu1 N3 C16 C17 -169.4(2) . . . . ?
